data_7001710
loop_
_publ_author_name
'Qureshi, Naseem'
'Yufit, Dmitry S.'
'Howard, Judith A. K.'
'Steed, Jonathan W.'

_publ_section_title
;
 Ion-pair binding by mixed N,S-donor 2-ureidopyridine ligands
;
_journal_issue 29
_journal_name_full 'Dalton Transactions'
_journal_page_first 5708
_journal_paper_doi 10.1039/b905555j
_journal_year 2009
_chemical_formula_moiety 'C13 H13 N3 O S, Ag, CH3CO2'
_chemical_formula_sum 'C15 H16 Ag N3 O3 S'
_chemical_formula_weight 426.24
_space_group_IT_number 2
_symmetry_cell_setting triclinic
_symmetry_space_group_name_Hall '-P 1'
_symmetry_space_group_name_H-M 'P -1'
_atom_sites_solution_hydrogens geom
_atom_sites_solution_primary direct
_atom_sites_solution_secondary difmap
_audit_creation_method SHELXL-97
_cell_angle_alpha 73.7650(10)
_cell_angle_beta 77.4020(10)
_cell_angle_gamma 75.7730(10)
_cell_formula_units_Z 2
_cell_length_a 7.6567(4)
_cell_length_b 9.7852(4)
_cell_length_c 11.5435(5)
_cell_measurement_reflns_used 5829
_cell_measurement_temperature 120(2)
_cell_measurement_theta_max 31.482
_cell_measurement_theta_min 2.528
_cell_volume 794.47(6)
_computing_data_reduction 'SAINT v6.45A (Bruker, 2003)'
_computing_molecular_graphics Olex2
_computing_publication_material Olex2
_computing_structure_refinement 'SHELXL-97 (Sheldrick, 1997)'
_computing_structure_solution 'SHELXS-97 (Sheldrick, 1990)/Bruker'
_diffrn_ambient_temperature 120.0(2)
_diffrn_measured_fraction_theta_full 0.991
_diffrn_measured_fraction_theta_max 0.991
_diffrn_measurement_device_type 'Bruker SMART CCD 6000'
_diffrn_measurement_method 'omega scans'
_diffrn_radiation_monochromator graphite
_diffrn_radiation_source 'sealed tube'
_diffrn_radiation_type 'MO K\a'
_diffrn_radiation_wavelength 0.71073
_diffrn_reflns_av_R_equivalents 0.0184
_diffrn_reflns_av_sigmaI/netI 0.0271
_diffrn_reflns_limit_h_max 10
_diffrn_reflns_limit_h_min -10
_diffrn_reflns_limit_k_max 13
_diffrn_reflns_limit_k_min -13
_diffrn_reflns_limit_l_max 15
_diffrn_reflns_limit_l_min -16
_diffrn_reflns_number 8976
_diffrn_reflns_theta_full 30.00
_diffrn_reflns_theta_max 30.00
_diffrn_reflns_theta_min 1.86
_diffrn_source_current 30.0
_diffrn_source_power 1.5
_diffrn_source_voltage 50.0
_exptl_absorpt_coefficient_mu 1.417
_exptl_absorpt_correction_T_max 0.8483
_exptl_absorpt_correction_T_min 0.5260
_exptl_absorpt_correction_type multi-scan
_exptl_absorpt_process_details SADABS
_exptl_crystal_colour colourless
_exptl_crystal_colour_lustre clear
_exptl_crystal_colour_modifier light
_exptl_crystal_colour_primary colourless
_exptl_crystal_density_diffrn 1.782
_exptl_crystal_density_method 'not measured'
_exptl_crystal_description block
_exptl_crystal_F_000 428
_exptl_crystal_size_max 0.52
_exptl_crystal_size_mid 0.12
_exptl_crystal_size_min 0.12
_refine_diff_density_max 1.111
_refine_diff_density_min -0.528
_refine_diff_density_rms 0.089
_refine_ls_extinction_method none
_refine_ls_goodness_of_fit_ref 1.020
_refine_ls_hydrogen_treatment refall
_refine_ls_matrix_type full
_refine_ls_number_parameters 272
_refine_ls_number_reflns 4591
_refine_ls_number_restraints 0
_refine_ls_restrained_S_all 1.020
_refine_ls_R_factor_all 0.0321
_refine_ls_R_factor_gt 0.0282
_refine_ls_shift/su_max 0.001
_refine_ls_shift/su_mean 0.000
_refine_ls_structure_factor_coef Fsqd
_refine_ls_weighting_details
;
calc w=1/[\s^2^(Fo^2^)+(0.0500P)^2^+0.3000P] where P=(Fo^2^+2Fc^2^)/3
;
_refine_ls_weighting_scheme calc
_refine_ls_wR_factor_gt 0.0753
_refine_ls_wR_factor_ref 0.0789
_reflns_number_gt 4137
_reflns_number_total 4591
_reflns_threshold_expression >2sigma(I)
_cod_data_source_file b905555j.txt
_cod_data_source_block 1B_s280
_cod_depositor_comments
;
The following automatic conversions were performed:
'_symmetry_cell_setting' value 'Triclinic' changed to 'triclinic'
according to '/home/saulius/struct/CIF-dictionaries/cif_core.dic'
dictionary named 'cif_core.dic' version 2.4.1 from 2010-06-29.

Automatic conversion script
Id: cif_fix_enum 1527 2010-12-29 10:47:43Z saulius 
;
_cod_original_sg_symbol_H-M P-1
_cod_database_code 7001710

loop_
_symmetry_equiv_pos_as_xyz
'x, y, z'
'-x, -y, -z'

loop_
_atom_site_label
_atom_site_type_symbol
_atom_site_fract_x
_atom_site_fract_y
_atom_site_fract_z
_atom_site_U_iso_or_equiv
_atom_site_adp_type
_atom_site_occupancy
_atom_site_symmetry_multiplicity
_atom_site_calc_flag
_atom_site_refinement_flags
_atom_site_disorder_assembly
_atom_site_disorder_group
Ag1 Ag 0.36039(2) 0.510504(15) 0.422355(13) 0.02565(6) Uani 1 1 d . . .
S1 S 0.11255(7) 0.48150(5) 0.61432(4) 0.02155(10) Uani 1 1 d . . .
O1 O 0.1661(2) 0.69730(15) 0.96124(13) 0.0251(3) Uani 1 1 d . . .
O2 O 0.5473(2) 0.29579(16) 0.42017(14) 0.0273(3) Uani 1 1 d . . .
O3 O 0.4067(2) 0.32439(16) 0.26339(14) 0.0268(3) Uani 1 1 d . . .
N1 N 0.2880(2) 0.45638(18) 1.03612(15) 0.0206(3) Uani 1 1 d . . .
N2 N 0.2562(2) 0.61704(18) 1.15101(15) 0.0197(3) Uani 1 1 d . . .
N3 N 0.2748(2) 0.72709(17) 1.29791(14) 0.0194(3) Uani 1 1 d . . .
C1 C 0.0210(3) 0.6658(2) 0.62652(19) 0.0244(4) Uani 1 1 d . . .
C2 C 0.2046(2) 0.3957(2) 0.75148(16) 0.0186(3) Uani 1 1 d . . .
C3 C 0.2086(3) 0.4705(2) 0.83635(17) 0.0196(3) Uani 1 1 d . . .
C4 C 0.2800(2) 0.3929(2) 0.94308(17) 0.0185(3) Uani 1 1 d . . .
C5 C 0.3480(3) 0.2434(2) 0.96123(18) 0.0217(4) Uani 1 1 d . . .
C6 C 0.3416(3) 0.1719(2) 0.87492(19) 0.0242(4) Uani 1 1 d . . .
C7 C 0.2695(3) 0.2465(2) 0.76919(18) 0.0226(4) Uani 1 1 d . . .
C8 C 0.2312(2) 0.5990(2) 1.04158(17) 0.0189(3) Uani 1 1 d . . .
C9 C 0.2235(2) 0.7442(2) 1.18938(16) 0.0180(3) Uani 1 1 d . . .
C10 C 0.1436(3) 0.8805(2) 1.12321(18) 0.0214(4) Uani 1 1 d . . .
C11 C 0.1203(3) 1.0000(2) 1.17053(19) 0.0233(4) Uani 1 1 d . . .
C12 C 0.1777(3) 0.9828(2) 1.28096(19) 0.0244(4) Uani 1 1 d . . .
C13 C 0.2534(3) 0.8458(2) 1.34128(18) 0.0225(4) Uani 1 1 d . . .
C14 C 0.5178(3) 0.2529(2) 0.33377(17) 0.0209(3) Uani 1 1 d . . .
C15 C 0.6237(3) 0.1064(2) 0.3148(2) 0.0301(4) Uani 1 1 d . . .
H1N H 0.330(3) 0.409(3) 1.088(2) 0.018(6) Uiso 1 1 d . . .
H2N H 0.297(4) 0.552(3) 1.190(3) 0.029(7) Uiso 1 1 d . . .
H1A H -0.069(4) 0.664(3) 0.693(3) 0.036(8) Uiso 1 1 d . . .
H1B H 0.117(4) 0.717(3) 0.630(3) 0.029(7) Uiso 1 1 d . . .
H1C H -0.033(4) 0.708(3) 0.551(3) 0.032(7) Uiso 1 1 d . . .
H4 H 0.168(4) 0.574(3) 0.825(2) 0.025(6) Uiso 1 1 d . . .
H5 H 0.393(3) 0.193(3) 1.036(2) 0.020(6) Uiso 1 1 d . . .
H6 H 0.380(4) 0.071(4) 0.892(3) 0.042(8) Uiso 1 1 d . . .
H7 H 0.264(4) 0.196(3) 0.709(3) 0.028(7) Uiso 1 1 d . . .
H10 H 0.107(3) 0.894(3) 1.046(2) 0.020(6) Uiso 1 1 d . . .
H11 H 0.075(4) 1.079(3) 1.131(3) 0.026(7) Uiso 1 1 d . . .
H12 H 0.172(4) 1.056(4) 1.308(3) 0.047(9) Uiso 1 1 d . . .
H13 H 0.296(3) 0.831(3) 1.415(3) 0.023(6) Uiso 1 1 d . . .
H152 H 0.700(5) 0.067(4) 0.369(3) 0.048(9) Uiso 1 1 d . . .
H151 H 0.550(5) 0.041(4) 0.333(3) 0.050(9) Uiso 1 1 d . . .
H153 H 0.687(5) 0.115(4) 0.232(4) 0.054(10) Uiso 1 1 d . . .

loop_
_atom_site_aniso_label
_atom_site_aniso_U_11
_atom_site_aniso_U_22
_atom_site_aniso_U_33
_atom_site_aniso_U_23
_atom_site_aniso_U_13
_atom_site_aniso_U_12
Ag1 0.03747(10) 0.02092(9) 0.01979(9) -0.00446(6) -0.01336(6) -0.00077(6)
S1 0.0298(2) 0.0212(2) 0.0164(2) -0.00380(16) -0.00927(17) -0.00588(18)
O1 0.0369(8) 0.0217(6) 0.0168(6) -0.0029(5) -0.0119(6) -0.0013(6)
O2 0.0328(8) 0.0254(7) 0.0246(7) -0.0066(6) -0.0145(6) 0.0020(6)
O3 0.0300(7) 0.0252(7) 0.0257(7) -0.0039(6) -0.0150(6) 0.0008(6)
N1 0.0285(8) 0.0199(7) 0.0142(7) -0.0028(6) -0.0110(6) -0.0010(6)
N2 0.0257(8) 0.0188(7) 0.0155(7) -0.0016(6) -0.0111(6) -0.0019(6)
N3 0.0248(7) 0.0194(7) 0.0148(7) -0.0017(5) -0.0064(6) -0.0060(6)
C1 0.0267(9) 0.0235(9) 0.0231(9) -0.0049(7) -0.0084(8) -0.0017(7)
C2 0.0212(8) 0.0207(8) 0.0150(8) -0.0027(6) -0.0054(6) -0.0059(6)
C3 0.0235(8) 0.0201(8) 0.0151(8) -0.0025(6) -0.0058(6) -0.0040(7)
C4 0.0195(8) 0.0214(8) 0.0157(8) -0.0042(6) -0.0035(6) -0.0056(6)
C5 0.0252(9) 0.0220(8) 0.0173(8) -0.0023(7) -0.0066(7) -0.0035(7)
C6 0.0302(9) 0.0186(8) 0.0232(9) -0.0048(7) -0.0079(8) -0.0005(7)
C7 0.0294(9) 0.0208(8) 0.0197(8) -0.0067(7) -0.0065(7) -0.0042(7)
C8 0.0194(8) 0.0224(8) 0.0154(8) -0.0032(6) -0.0050(6) -0.0046(6)
C9 0.0188(8) 0.0204(8) 0.0153(8) -0.0032(6) -0.0044(6) -0.0045(6)
C10 0.0240(9) 0.0223(8) 0.0179(8) -0.0022(7) -0.0082(7) -0.0032(7)
C11 0.0262(9) 0.0204(8) 0.0214(9) -0.0021(7) -0.0078(7) -0.0011(7)
C12 0.0317(10) 0.0196(8) 0.0237(9) -0.0061(7) -0.0082(8) -0.0037(7)
C13 0.0290(9) 0.0226(9) 0.0181(8) -0.0043(7) -0.0085(7) -0.0056(7)
C14 0.0195(8) 0.0230(8) 0.0189(8) -0.0029(7) -0.0041(7) -0.0034(7)
C15 0.0321(11) 0.0260(10) 0.0320(11) -0.0096(8) -0.0118(9) 0.0031(9)

loop_
_atom_type_symbol
_atom_type_description
_atom_type_scat_dispersion_real
_atom_type_scat_dispersion_imag
_atom_type_scat_source
C C 0.0033 0.0016 'International Tables Vol C Tables 4.2.6.8 and 6.1.1.4'
H H 0.0000 0.0000 'International Tables Vol C Tables 4.2.6.8 and 6.1.1.4'
N N 0.0061 0.0033 'International Tables Vol C Tables 4.2.6.8 and 6.1.1.4'
O O 0.0106 0.0060 'International Tables Vol C Tables 4.2.6.8 and 6.1.1.4'
S S 0.1246 0.1234 'International Tables Vol C Tables 4.2.6.8 and 6.1.1.4'
Ag Ag -0.8971 1.1015 'International Tables Vol C Tables 4.2.6.8 and 6.1.1.4'

loop_
_geom_angle_atom_site_label_1
_geom_angle_atom_site_label_2
_geom_angle_atom_site_label_3
_geom_angle
_geom_angle_site_symmetry_1
_geom_angle_site_symmetry_3
_geom_angle_publ_flag
O2 Ag1 N3 140.95(6) . 1_554 ?
O2 Ag1 S1 109.13(4) . . ?
N3 Ag1 S1 107.93(4) 1_554 . ?
O2 Ag1 Ag1 74.80(4) . 2_666 ?
N3 Ag1 Ag1 116.85(4) 1_554 2_666 ?
S1 Ag1 Ag1 90.427(13) . 2_666 ?
C2 S1 C1 104.17(9) . . ?
C2 S1 Ag1 112.95(6) . . ?
C1 S1 Ag1 103.02(7) . . ?
C14 O2 Ag1 107.10(12) . . ?
C8 N1 C4 128.32(16) . . ?
C8 N1 H1N 114(2) . . ?
C4 N1 H1N 117(2) . . ?
C8 N2 C9 128.48(16) . . ?
C8 N2 H2N 114(2) . . ?
C9 N2 H2N 117(2) . . ?
C9 N3 C13 118.51(16) . . ?
C9 N3 Ag1 123.68(13) . 1_556 ?
C13 N3 Ag1 117.33(12) . 1_556 ?
S1 C1 H1A 108.2(19) . . ?
S1 C1 H1B 112.6(15) . . ?
H1A C1 H1B 112(2) . . ?
S1 C1 H1C 101.8(17) . . ?
H1A C1 H1C 110(2) . . ?
H1B C1 H1C 112(2) . . ?
C3 C2 C7 122.08(17) . . ?
C3 C2 S1 122.73(14) . . ?
C7 C2 S1 115.18(15) . . ?
C2 C3 C4 118.59(17) . . ?
C2 C3 H4 123.8(16) . . ?
C4 C3 H4 117.6(16) . . ?
C5 C4 C3 119.91(18) . . ?
C5 C4 N1 116.43(17) . . ?
C3 C4 N1 123.66(17) . . ?
C6 C5 C4 120.04(18) . . ?
C6 C5 H5 121.8(15) . . ?
C4 C5 H5 118.1(15) . . ?
C5 C6 C7 120.98(18) . . ?
C5 C6 H6 118(2) . . ?
C7 C6 H6 121(2) . . ?
C6 C7 C2 118.39(18) . . ?
C6 C7 H7 120.9(16) . . ?
C2 C7 H7 120.7(16) . . ?
O1 C8 N1 125.01(18) . . ?
O1 C8 N2 124.33(18) . . ?
N1 C8 N2 110.65(16) . . ?
N3 C9 N2 114.14(16) . . ?
N3 C9 C10 121.79(17) . . ?
N2 C9 C10 124.07(17) . . ?
C11 C10 C9 118.59(18) . . ?
C11 C10 H10 118.6(15) . . ?
C9 C10 H10 122.8(15) . . ?
C10 C11 C12 119.58(18) . . ?
C10 C11 H11 118(2) . . ?
C12 C11 H11 122(2) . . ?
C13 C12 C11 118.62(19) . . ?
C13 C12 H12 121(2) . . ?
C11 C12 H12 120(2) . . ?
N3 C13 C12 122.88(19) . . ?
N3 C13 H13 116.2(16) . . ?
C12 C13 H13 120.9(16) . . ?
O3 C14 O2 123.91(18) . . ?
O3 C14 C15 118.30(19) . . ?
O2 C14 C15 117.79(18) . . ?
C14 C15 H152 110(2) . . ?
C14 C15 H151 111(2) . . ?
H152 C15 H151 102(3) . . ?
C14 C15 H153 111(2) . . ?
H152 C15 H153 112(3) . . ?
H151 C15 H153 111(3) . . ?

loop_
_geom_bond_atom_site_label_1
_geom_bond_atom_site_label_2
_geom_bond_distance
_geom_bond_site_symmetry_2
_geom_bond_publ_flag
Ag1 O2 2.2357(15) . ?
Ag1 N3 2.2383(15) 1_554 ?
Ag1 S1 2.5828(5) . ?
Ag1 Ag1 3.0126(3) 2_666 ?
S1 C2 1.7782(19) . ?
S1 C1 1.800(2) . ?
O1 C8 1.225(2) . ?
O2 C14 1.265(2) . ?
O3 C14 1.251(2) . ?
N1 C8 1.371(2) . ?
N1 C4 1.401(2) . ?
N1 H1N 0.73(3) . ?
N2 C8 1.382(2) . ?
N2 C9 1.383(2) . ?
N2 H2N 0.71(3) . ?
N3 C9 1.348(2) . ?
N3 C13 1.350(3) . ?
N3 Ag1 2.2383(15) 1_556 ?
C1 H1A 0.91(3) . ?
C1 H1B 1.00(3) . ?
C1 H1C 0.98(3) . ?
C2 C3 1.387(3) . ?
C2 C7 1.393(3) . ?
C3 C4 1.400(3) . ?
C3 H4 0.97(3) . ?
C4 C5 1.399(3) . ?
C5 C6 1.382(3) . ?
C5 H5 0.95(3) . ?
C6 C7 1.387(3) . ?
C6 H6 0.94(3) . ?
C7 H7 0.98(3) . ?
C9 C10 1.403(3) . ?
C10 C11 1.382(3) . ?
C10 H10 0.96(3) . ?
C11 C12 1.391(3) . ?
C11 H11 0.81(3) . ?
C12 C13 1.375(3) . ?
C12 H12 0.85(4) . ?
C13 H13 0.94(3) . ?
C14 C15 1.512(3) . ?
C15 H152 0.89(4) . ?
C15 H151 0.90(4) . ?
C15 H153 0.96(4) . ?

loop_
_geom_hbond_atom_site_label_D
_geom_hbond_atom_site_label_H
_geom_hbond_atom_site_label_A
_geom_hbond_distance_DH
_geom_hbond_distance_HA
_geom_hbond_distance_DA
_geom_hbond_angle_DHA
_geom_hbond_site_symmetry_A
N1 H1N O3 0.73(3) 2.12(3) 2.819(2) 163(3) 1_556
N2 H2N O3 0.71(3) 2.17(3) 2.857(2) 161(3) 1_556
